data_4080578
loop_
_publ_author_name
'Zhang, Xiaolei'
'Tang, Xiao'
'Yang, Jiajia'
'Li, Yizhi'
'Yan, Hong'
'Bregadze, Vladimir I.'

_publ_section_title
;
 Boron-Substitutedo-Carboranetrithiol To Construct Trimeric Cobalt
 Clusters
;
_journal_issue 6
_journal_name_full Organometallics
_journal_page_first 2014
_journal_paper_doi 10.1021/om400097m
_journal_volume 32
_journal_year 2013
_chemical_formula_sum 'C14 H30 B18 Co2 S4'
_chemical_formula_weight 639.06
_chemical_name_systematic
; 
 ? 
;
_space_group_IT_number 14
_symmetry_cell_setting monoclinic
_symmetry_space_group_name_Hall '-P 2ybc'
_symmetry_space_group_name_H-M 'P 1 21/c 1'
_atom_sites_solution_hydrogens geom
_atom_sites_solution_primary direct
_atom_sites_solution_secondary difmap
_audit_creation_method SHELXL-97
_cell_angle_alpha 90.00
_cell_angle_beta 91.974(2)
_cell_angle_gamma 90.00
_cell_formula_units_Z 4
_cell_length_a 20.566(3)
_cell_length_b 9.9052(13)
_cell_length_c 13.6550(17)
_cell_measurement_temperature 296(2)
_cell_volume 2780.0(6)
_computing_structure_refinement 'SHELXL-97 (Sheldrick, 1997)'
_computing_structure_solution 'SHELXS-97 (Sheldrick, 1990)'
_diffrn_ambient_temperature 296(2)
_diffrn_measured_fraction_theta_full 0.997
_diffrn_measured_fraction_theta_max 0.997
_diffrn_radiation_monochromator graphite
_diffrn_radiation_source 'fine-focus sealed tube'
_diffrn_radiation_type MoK\a
_diffrn_radiation_wavelength 0.71073
_diffrn_reflns_av_R_equivalents 0.1609
_diffrn_reflns_av_sigmaI/netI 0.1045
_diffrn_reflns_limit_h_max 24
_diffrn_reflns_limit_h_min -23
_diffrn_reflns_limit_k_max 11
_diffrn_reflns_limit_k_min -11
_diffrn_reflns_limit_l_max 16
_diffrn_reflns_limit_l_min -9
_diffrn_reflns_number 13516
_diffrn_reflns_theta_full 25.02
_diffrn_reflns_theta_max 25.02
_diffrn_reflns_theta_min 1.98
_exptl_absorpt_coefficient_mu 1.503
_exptl_absorpt_correction_T_max 0.8766
_exptl_absorpt_correction_T_min 0.8402
_exptl_absorpt_correction_type multi-scan
_exptl_crystal_density_diffrn 1.527
_exptl_crystal_density_method 'not measured'
_exptl_crystal_F_000 1288
_exptl_crystal_size_max 0.12
_exptl_crystal_size_mid 0.10
_exptl_crystal_size_min 0.09
_refine_diff_density_max 0.899
_refine_diff_density_min -1.316
_refine_diff_density_rms 0.109
_refine_ls_extinction_method none
_refine_ls_goodness_of_fit_ref 1.070
_refine_ls_hydrogen_treatment mixed
_refine_ls_matrix_type full
_refine_ls_number_parameters 349
_refine_ls_number_reflns 4887
_refine_ls_number_restraints 4
_refine_ls_restrained_S_all 1.070
_refine_ls_R_factor_all 0.0729
_refine_ls_R_factor_gt 0.0607
_refine_ls_shift/su_max 0.000
_refine_ls_shift/su_mean 0.000
_refine_ls_structure_factor_coef Fsqd
_refine_ls_weighting_details 'calc w=1/[\s^2^(Fo^2^)+(0.0748P)^2^+0.0000P] where P=(Fo^2^+2Fc^2^)/3'
_refine_ls_weighting_scheme calc
_refine_ls_wR_factor_gt 0.1550
_refine_ls_wR_factor_ref 0.1612
_reflns_number_gt 3849
_reflns_number_total 4887
_reflns_threshold_expression >2sigma(I)
_cod_data_source_file om400097m_si_001.cif
_cod_data_source_block 7
_cod_depositor_comments
;
The following automatic conversions were performed:

'_symmetry_cell_setting' value 'Monoclinic' changed to 'monoclinic'
according to /home/saulius/struct/CIF-dictionaries/cif_core.dic
dictionary named 'cif_core.dic' version 2.4.2 from 2011-04-26.

Automatic conversion script
Id: cif_fix_values 1891 2012-01-12 08:04:46Z andrius 
;
_cod_original_cell_volume 2780.1(6)
_cod_original_sg_symbol_H-M P2(1)/c
_cod_database_code 4080578

loop_
_symmetry_equiv_pos_as_xyz
'x, y, z'
'-x, y+1/2, -z+1/2'
'-x, -y, -z'
'x, -y-1/2, z-1/2'

loop_
_atom_site_label
_atom_site_type_symbol
_atom_site_fract_x
_atom_site_fract_y
_atom_site_fract_z
_atom_site_U_iso_or_equiv
_atom_site_adp_type
_atom_site_occupancy
_atom_site_symmetry_multiplicity
_atom_site_calc_flag
_atom_site_refinement_flags
B9A B 0.1383(3) 0.3476(6) 0.4347(4) 0.0433(13) Uani 1 1 d .
B12 B 0.3468(3) 0.5420(5) 0.2503(4) 0.0424(12) Uani 1 1 d .
B12A B 0.1416(3) 0.3651(6) 0.3058(4) 0.0431(13) Uani 1 1 d .
B4 B 0.4391(3) 0.7259(7) 0.3355(5) 0.0611(17) Uani 1 1 d .
H4 H 0.4665 0.7640 0.4004 0.073 Uiso 1 1 calc R
B9 B 0.3589(3) 0.6709(6) 0.3388(4) 0.0459(13) Uani 1 1 d .
B7 B 0.4208(3) 0.5128(7) 0.1919(5) 0.0569(16) Uani 1 1 d .
H7 H 0.4359 0.4131 0.1654 0.068 Uiso 1 1 calc R
B8 B 0.4227(3) 0.5524(7) 0.3179(5) 0.0550(15) Uani 1 1 d .
H8 H 0.4389 0.4764 0.3723 0.066 Uiso 1 1 calc R
C1A C 0.0494(3) 0.1555(7) 0.4023(5) 0.0759(19) Uani 1 1 d .
H1A H 0.0345 0.0517 0.4193 0.091 Uiso 1 1 calc R
B11A B 0.0627(3) 0.3377(7) 0.2531(4) 0.0588(17) Uani 1 1 d .
H11A H 0.0437 0.3898 0.1870 0.071 Uiso 1 1 calc R
C2 C 0.4393(3) 0.7805(6) 0.2145(4) 0.0668(16) Uani 1 1 d .
H2 H 0.4510 0.8731 0.1742 0.080 Uiso 1 1 calc R
B8A B 0.1739(3) 0.2157(6) 0.3618(4) 0.0504(15) Uani 1 1 d D
H8A H 0.2186 0.1548 0.3613 0.060 Uiso 1 1 calc R
C2A C 0.0504(3) 0.1750(7) 0.2859(4) 0.0740(19) Uani 1 1 d .
H2A H 0.0345 0.0821 0.2479 0.089 Uiso 1 1 calc R
C18 C 0.1811(3) 0.8115(6) 0.4950(5) 0.0702(18) Uani 1 1 d .
H18 H 0.1965 0.8176 0.5597 0.084 Uiso 1 1 calc R
C19 C 0.2122(3) 0.8608(5) 0.4136(5) 0.0642(16) Uani 1 1 d .
H19 H 0.2521 0.9049 0.4145 0.077 Uiso 1 1 calc R
B10A B 0.0712(3) 0.4231(7) 0.3678(4) 0.0523(15) Uani 1 1 d .
H10A H 0.0579 0.5302 0.3747 0.063 Uiso 1 1 calc R
C22 C 0.1230(3) 0.7514(7) 0.4628(5) 0.0681(17) Uani 1 1 d .
H22 H 0.0926 0.7110 0.5022 0.082 Uiso 1 1 calc R
B4A B 0.0588(3) 0.3053(7) 0.4641(5) 0.0564(16) Uani 1 1 d .
H4A H 0.0367 0.3360 0.5329 0.068 Uiso 1 1 calc R
C20 C 0.1734(3) 0.8331(5) 0.3308(5) 0.0643(16) Uani 1 1 d .
H20 H 0.1820 0.8568 0.2666 0.077 Uiso 1 1 calc R
B10 B 0.3157(3) 0.7077(6) 0.2253(4) 0.0454(13) Uani 1 1 d D
H10B H 0.2700 0.7560 0.1999 0.055 Uiso 1 1 calc R
H25 H 0.341(2) 0.725(2) 0.147(2) 0.055 Uiso 1 1 d D
B5A B 0.1192(3) 0.1770(6) 0.4594(4) 0.0539(15) Uani 1 1 d D
H5A H 0.1362 0.0934 0.5068 0.065 Uiso 1 1 calc R
H25A H 0.1321(19) 0.132(4) 0.378(2) 0.065 Uiso 1 1 d D
B11 B 0.3573(3) 0.6088(6) 0.1315(4) 0.0510(14) Uani 1 1 d D
H11 H 0.3328 0.6101 0.0586 0.061 Uiso 1 1 calc R
C1 C 0.4323(3) 0.6663(6) 0.1387(4) 0.0662(16) Uani 1 1 d .
H1 H 0.4435 0.7031 0.0651 0.079 Uiso 1 1 calc R
C13 C 0.2936(3) 0.2614(7) 0.5677(5) 0.0750(19) Uani 1 1 d .
H13 H 0.2553 0.2261 0.5917 0.090 Uiso 1 1 calc R
C14 C 0.3300(4) 0.3760(7) 0.6064(4) 0.0763(19) Uani 1 1 d .
H14 H 0.3192 0.4300 0.6591 0.092 Uiso 1 1 calc R
C21 C 0.1185(3) 0.7621(6) 0.3626(5) 0.0651(16) Uani 1 1 d .
H21 H 0.0849 0.7283 0.3224 0.078 Uiso 1 1 calc R
B3A B 0.0142(4) 0.2908(10) 0.3515(6) 0.082(2) Uani 1 1 d .
H3A H -0.0387 0.3081 0.3482 0.098 Uiso 1 1 calc R
B7A B 0.1234(3) 0.2064(7) 0.2498(5) 0.0566(16) Uani 1 1 d .
H7A H 0.1424 0.1370 0.1949 0.068 Uiso 1 1 calc R
C15 C 0.3845(3) 0.3896(7) 0.5490(5) 0.079(2) Uani 1 1 d .
H15 H 0.4170 0.4542 0.5579 0.095 Uiso 1 1 calc R
B5 B 0.3754(3) 0.8193(6) 0.2752(5) 0.0561(16) Uani 1 1 d .
H5B H 0.3602 0.9258 0.2729 0.067 Uiso 1 1 calc R
B3 B 0.4773(3) 0.6362(9) 0.2409(5) 0.075(2) Uani 1 1 d .
H3B H 0.5302 0.6205 0.2437 0.090 Uiso 1 1 calc R
C16 C 0.3825(3) 0.2915(6) 0.4767(5) 0.0695(17) Uani 1 1 d .
H16 H 0.4133 0.2795 0.4291 0.083 Uiso 1 1 calc R
C17 C 0.3273(4) 0.2144(6) 0.4871(5) 0.0695(18) Uani 1 1 d .
H17 H 0.3145 0.1427 0.4469 0.083 Uiso 1 1 calc R
Co1 Co 0.20150(3) 0.65356(6) 0.40439(4) 0.0381(2) Uani 1 1 d .
Co2 Co 0.29967(3) 0.41415(6) 0.46468(4) 0.0400(2) Uani 1 1 d .
S1 S 0.28923(6) 0.40668(11) 0.29525(8) 0.0382(3) Uani 1 1 d .
S3 S 0.19564(6) 0.46872(12) 0.50106(8) 0.0408(3) Uani 1 1 d .
S4 S 0.19964(6) 0.50586(12) 0.27119(8) 0.0379(3) Uani 1 1 d .
S2 S 0.30843(6) 0.63945(12) 0.45080(8) 0.0391(3) Uani 1 1 d .

loop_
_atom_site_aniso_label
_atom_site_aniso_U_11
_atom_site_aniso_U_22
_atom_site_aniso_U_33
_atom_site_aniso_U_23
_atom_site_aniso_U_13
_atom_site_aniso_U_12
B9A 0.037(3) 0.050(3) 0.043(3) -0.006(2) -0.004(2) -0.012(3)
B12 0.039(3) 0.037(3) 0.051(3) -0.004(2) -0.010(2) -0.002(2)
B12A 0.038(3) 0.049(3) 0.042(3) -0.002(2) -0.005(2) -0.016(3)
B4 0.053(4) 0.070(4) 0.061(4) -0.003(3) -0.002(3) -0.022(3)
B9 0.038(3) 0.049(3) 0.050(3) -0.002(3) -0.004(2) -0.004(3)
B7 0.044(4) 0.060(4) 0.067(4) -0.001(3) 0.006(3) 0.009(3)
B8 0.035(3) 0.068(4) 0.061(4) 0.001(3) -0.009(3) 0.001(3)
C1A 0.080(5) 0.081(5) 0.067(4) 0.001(3) -0.006(3) -0.043(4)
B11A 0.044(4) 0.086(5) 0.046(3) -0.002(3) -0.011(3) -0.011(3)
C2 0.068(4) 0.063(4) 0.070(4) 0.001(3) 0.013(3) -0.027(3)
B8A 0.063(4) 0.036(3) 0.053(3) -0.005(3) 0.000(3) -0.015(3)
C2A 0.073(4) 0.091(5) 0.058(3) -0.022(3) 0.004(3) -0.048(4)
C18 0.069(4) 0.068(4) 0.072(4) -0.031(3) -0.020(3) 0.033(3)
C19 0.061(4) 0.028(3) 0.102(5) -0.006(3) -0.010(3) 0.008(3)
B10A 0.034(3) 0.074(4) 0.049(3) 0.000(3) -0.005(2) -0.001(3)
C22 0.045(3) 0.088(5) 0.071(4) -0.005(3) 0.008(3) 0.022(3)
B4A 0.041(3) 0.076(4) 0.052(3) -0.004(3) 0.002(3) -0.018(3)
C20 0.077(4) 0.040(3) 0.076(4) 0.000(3) -0.003(3) 0.024(3)
B10 0.051(3) 0.036(3) 0.049(3) 0.005(2) -0.004(3) -0.008(3)
B5A 0.057(4) 0.055(4) 0.050(3) 0.003(3) -0.002(3) -0.019(3)
B11 0.056(4) 0.048(3) 0.049(3) 0.006(3) 0.000(3) 0.005(3)
C1 0.059(4) 0.078(4) 0.061(4) 0.009(3) 0.010(3) -0.008(3)
C13 0.075(4) 0.071(4) 0.077(4) 0.048(4) -0.017(3) -0.007(4)
C14 0.101(6) 0.080(4) 0.047(3) 0.002(3) -0.021(3) 0.029(4)
C21 0.048(3) 0.062(4) 0.084(4) -0.003(3) -0.021(3) 0.018(3)
B3A 0.049(4) 0.123(7) 0.073(5) -0.009(5) -0.001(3) -0.019(5)
B7A 0.054(4) 0.063(4) 0.053(4) -0.014(3) -0.007(3) -0.019(3)
C15 0.072(5) 0.072(4) 0.090(5) 0.018(4) -0.044(4) 0.002(4)
B5 0.054(4) 0.041(3) 0.073(4) 0.000(3) -0.001(3) -0.011(3)
B3 0.041(4) 0.114(6) 0.070(5) 0.006(4) -0.006(3) -0.005(4)
C16 0.067(4) 0.054(4) 0.086(4) 0.019(3) -0.012(3) 0.024(3)
C17 0.095(5) 0.037(3) 0.075(4) 0.007(3) -0.020(4) 0.016(3)
Co1 0.0324(4) 0.0370(4) 0.0444(4) -0.0037(3) -0.0067(3) 0.0020(3)
Co2 0.0401(4) 0.0377(4) 0.0413(4) 0.0054(3) -0.0102(3) 0.0008(3)
S1 0.0401(7) 0.0323(6) 0.0421(6) 0.0006(5) -0.0023(5) 0.0005(5)
S3 0.0399(7) 0.0466(7) 0.0356(6) -0.0019(5) -0.0048(5) -0.0070(5)
S4 0.0335(6) 0.0415(6) 0.0382(6) 0.0018(5) -0.0069(5) -0.0026(5)
S2 0.0335(6) 0.0364(6) 0.0468(7) -0.0023(5) -0.0086(5) -0.0028(5)

loop_
_atom_type_symbol
_atom_type_description
_atom_type_scat_dispersion_real
_atom_type_scat_dispersion_imag
_atom_type_scat_source
C C 0.0033 0.0016 'International Tables Vol C Tables 4.2.6.8 and 6.1.1.4'
H H 0.0000 0.0000 'International Tables Vol C Tables 4.2.6.8 and 6.1.1.4'
B B 0.0013 0.0007 'International Tables Vol C Tables 4.2.6.8 and 6.1.1.4'
S S 0.1246 0.1234 'International Tables Vol C Tables 4.2.6.8 and 6.1.1.4'
Co Co 0.3494 0.9721 'International Tables Vol C Tables 4.2.6.8 and 6.1.1.4'

loop_
_geom_angle_atom_site_label_1
_geom_angle_atom_site_label_2
_geom_angle_atom_site_label_3
_geom_angle
B4A B9A B5A 60.8(4)
B4A B9A B12A 108.6(4)
B5A B9A B12A 107.4(4)
B4A B9A B10A 60.5(3)
B5A B9A B10A 108.9(4)
B12A B9A B10A 60.5(3)
B4A B9A B8A 110.6(4)
B5A B9A B8A 60.8(3)
B12A B9A B8A 59.7(3)
B10A B9A B8A 109.8(4)
B4A B9A S3 127.9(4)
B5A B9A S3 130.8(4)
B12A B9A S3 111.7(3)
B10A B9A S3 115.8(4)
B8A B9A S3 117.6(4)
B7 B12 B9 108.9(4)
B7 B12 B11 60.9(3)
B9 B12 B11 109.7(4)
B7 B12 B8 59.5(4)
B9 B12 B8 60.4(3)
B11 B12 B8 108.6(4)
B7 B12 B10 111.9(4)
B9 B12 B10 60.6(3)
B11 B12 B10 62.4(3)
B8 B12 B10 110.2(4)
B7 B12 S1 125.8(4)
B9 B12 S1 111.2(3)
B11 B12 S1 130.9(4)
B8 B12 S1 114.6(4)
B10 B12 S1 118.9(4)
B9A B12A B11A 108.8(4)
B9A B12A B7A 109.0(4)
B11A B12A B7A 61.0(4)
B9A B12A B8A 61.3(3)
B11A B12A B8A 111.7(4)
B7A B12A B8A 61.4(3)
B9A B12A B10A 60.3(3)
B11A B12A B10A 60.0(3)
B7A B12A B10A 108.9(4)
B8A B12A B10A 110.9(4)
B9A B12A S4 111.3(3)
B11A B12A S4 125.7(4)
B7A B12A S4 131.6(4)
B8A B12A S4 119.1(4)
B10A B12A S4 113.9(4)
C2 B4 B9 98.9(4)
C2 B4 B8 100.4(4)
B9 B4 B8 61.4(3)
C2 B4 B3 56.5(4)
B9 B4 B3 107.8(5)
B8 B4 B3 60.0(4)
C2 B4 B5 54.9(4)
B9 B4 B5 59.4(4)
B8 B4 B5 107.9(4)
B3 B4 B5 105.1(5)
C2 B4 H4 129.9
B9 B4 H4 123.1
B8 B4 H4 122.2
B3 B4 H4 122.1
B5 B4 H4 122.8
B4 B9 B5 61.5(4)
B4 B9 B12 108.6(4)
B5 B9 B12 107.0(4)
B4 B9 B8 60.1(4)
B5 B9 B8 108.5(4)
B12 B9 B8 60.3(3)
B4 B9 B10 110.9(4)
B5 B9 B10 59.9(3)
B12 B9 B10 60.2(3)
B8 B9 B10 109.8(4)
B4 B9 S2 128.1(4)
B5 B9 S2 131.2(4)
B12 B9 S2 111.2(3)
B8 B9 S2 116.3(4)
B10 B9 S2 117.3(4)
C1 B7 B8 102.7(5)
C1 B7 B12 100.4(4)
B8 B7 B12 60.9(3)
C1 B7 B11 56.0(4)
B8 B7 B11 108.8(4)
B12 B7 B11 59.8(3)
C1 B7 B3 57.0(4)
B8 B7 B3 59.6(4)
B12 B7 B3 106.0(5)
B11 B7 B3 105.1(5)
C1 B7 H7 128.0
B8 B7 H7 121.6
B12 B7 H7 123.6
B11 B7 H7 122.3
B3 B7 H7 123.1
B7 B8 B4 110.3(5)
B7 B8 B3 61.2(4)
B4 B8 B3 60.2(4)
B7 B8 B12 59.6(3)
B4 B8 B12 106.6(5)
B3 B8 B12 106.2(5)
B7 B8 B9 108.0(4)
B4 B8 B9 58.5(4)
B3 B8 B9 105.6(5)
B12 B8 B9 59.3(3)
B7 B8 H8 120.1
B4 B8 H8 121.5
B3 B8 H8 122.6
B12 B8 H8 123.1
B9 B8 H8 123.2
C2A C1A B5A 114.8(5)
C2A C1A B3A 60.6(4)
B5A C1A B3A 117.4(5)
C2A C1A B4A 112.3(5)
B5A C1A B4A 64.4(4)
B3A C1A B4A 63.2(4)
C2A C1A H1A 109.6
B5A C1A H1A 105.6
B3A C1A H1A 136.1
B4A C1A H1A 137.0
C2A B11A B3A 56.9(4)
C2A B11A B12A 100.4(5)
B3A B11A B12A 105.4(4)
C2A B11A B10A 103.3(4)
B3A B11A B10A 59.8(4)
B12A B11A B10A 60.7(3)
C2A B11A B7A 55.3(4)
B3A B11A B7A 103.8(5)
B12A B11A B7A 59.7(3)
B10A B11A B7A 108.4(4)
C2A B11A H11A 127.7
B3A B11A H11A 123.7
B12A B11A H11A 123.8
B10A B11A H11A 121.3
B7A B11A H11A 123.0
C1 C2 B5 117.3(5)
C1 C2 B3 63.0(4)
B5 C2 B3 118.4(5)
C1 C2 B4 114.1(5)
B5 C2 B4 63.9(4)
B3 C2 B4 62.8(4)
C1 C2 H2 107.1
B5 C2 H2 104.6
B3 C2 H2 135.8
B4 C2 H2 138.0
B12A B8A B9A 59.1(3)
B12A B8A B5A 105.0(4)
B9A B8A B5A 58.4(3)
B12A B8A B7A 59.2(3)
B9A B8A B7A 105.5(4)
B5A B8A B7A 104.8(4)
B12A B8A H8A 138.7
B9A B8A H8A 138.8
B5A B8A H8A 115.4
B7A B8A H8A 114.8
B12A B8A H25A 113(3)
B9A B8A H25A 95.3(16)
B5A B8A H25A 42.9(10)
B7A B8A H25A 74(2)
H8A B8A H25A 103.0
C1A C2A B7A 111.5(5)
C1A C2A B3A 61.5(4)
B7A C2A B3A 118.0(5)
C1A C2A B11A 112.6(5)
B7A C2A B11A 65.8(4)
B3A C2A B11A 63.6(4)
C1A C2A H2A 110.7
B7A C2A H2A 106.2
B3A C2A H2A 134.9
B11A C2A H2A 135.7
C19 C18 C22 108.1(6)
C19 C18 Co1 71.1(3)
C22 C18 Co1 70.9(3)
C19 C18 H18 126.0
C22 C18 H18 126.0
Co1 C18 H18 123.6
C20 C19 C18 108.4(6)
C20 C19 Co1 72.4(3)
C18 C19 Co1 69.5(3)
C20 C19 H19 125.8
C18 C19 H19 125.8
Co1 C19 H19 124.0
B3A B10A B4A 59.8(4)
B3A B10A B11A 59.5(4)
B4A B10A B11A 109.0(5)
B3A B10A B9A 104.5(5)
B4A B10A B9A 58.5(3)
B11A B10A B9A 107.5(4)
B3A B10A B12A 104.2(5)
B4A B10A B12A 106.0(4)
B11A B10A B12A 59.4(3)
B9A B10A B12A 59.2(3)
B3A B10A H10A 124.1
B4A B10A H10A 121.8
B11A B10A H10A 121.0
B9A B10A H10A 123.2
B12A B10A H10A 123.7
C21 C22 C18 108.0(6)
C21 C22 Co1 71.3(3)
C18 C22 Co1 69.4(3)
C21 C22 H22 126.0
C18 C22 H22 126.0
Co1 C22 H22 124.9
C1A B4A B9A 100.7(4)
C1A B4A B3A 57.0(4)
B9A B4A B3A 106.3(4)
C1A B4A B5A 55.3(4)
B9A B4A B5A 60.2(3)
B3A B4A B5A 104.6(5)
C1A B4A B10A 102.7(4)
B9A B4A B10A 61.0(3)
B3A B4A B10A 59.7(4)
B5A B4A B10A 108.9(4)
C1A B4A H4A 128.1
B9A B4A H4A 123.1
B3A B4A H4A 123.2
B5A B4A H4A 122.5
B10A B4A H4A 121.5
C19 C20 C21 106.9(6)
C19 C20 Co1 68.8(3)
C21 C20 Co1 69.1(3)
C19 C20 H20 126.5
C21 C20 H20 126.5
Co1 C20 H20 127.1
B5 B10 B12 105.1(4)
B5 B10 B9 58.6(3)
B12 B10 B9 59.1(3)
B5 B10 B11 105.4(4)
B12 B10 B11 58.3(3)
B9 B10 B11 105.3(4)
B5 B10 H10B 115.0
B12 B10 H10B 139.1
B9 B10 H10B 138.8
B11 B10 H10B 115.1
B5 B10 H25 87(2)
B12 B10 H25 97.8(12)
B9 B10 H25 125(2)
B11 B10 H25 40.6(10)
H10B B10 H25 92.5
C1A B5A B9A 103.4(5)
C1A B5A B4A 60.3(4)
B9A B5A B4A 59.0(3)
C1A B5A B8A 103.6(4)
B9A B5A B8A 60.7(3)
B4A B5A B8A 109.1(4)
C1A B5A H5A 116.2
B9A B5A H5A 139.6
B4A B5A H5A 136.4
B8A B5A H5A 113.5
C1A B5A H25A 75(2)
B9A B5A H25A 96.6(15)
B4A B5A H25A 117(3)
B8A B5A H25A 42.0(10)
H5A B5A H25A 100.8
C1 B11 B12 102.6(4)
C1 B11 B7 59.3(4)
B12 B11 B7 59.3(3)
C1 B11 B10 103.4(4)
B12 B11 B10 59.2(3)
B7 B11 B10 108.0(4)
C1 B11 H25 86(2)
B12 B11 H25 98.5(12)
B7 B11 H25 129(2)
B10 B11 H25 40.5(10)
C1 B11 H11 116.8
B12 B11 H11 140.0
B7 B11 H11 136.6
B10 B11 H11 114.3
H25 B11 H11 91.3
C2 C1 B11 111.2(5)
C2 C1 B3 62.2(5)
B11 C1 B3 118.6(5)
C2 C1 B7 112.3(5)
B11 C1 B7 64.7(4)
B3 C1 B7 64.3(4)
C2 C1 H1 110.7
B11 C1 H1 106.6
B3 C1 H1 133.8
B7 C1 H1 136.1
C17 C13 C14 106.4(6)
C17 C13 Co2 70.5(3)
C14 C13 Co2 68.5(3)
C17 C13 H13 126.8
C14 C13 H13 126.8
Co2 C13 H13 125.8
C15 C14 C13 106.6(6)
C15 C14 Co2 71.1(3)
C13 C14 Co2 70.3(3)
C15 C14 H14 126.7
C13 C14 H14 126.7
Co2 C14 H14 123.5
C22 C21 C20 108.5(6)
C22 C21 Co1 70.1(3)
C20 C21 Co1 71.6(3)
C22 C21 H21 125.7
C20 C21 H21 125.7
Co1 C21 H21 124.2
C2A B3A C1A 57.8(5)
C2A B3A B11A 59.4(4)
C1A B3A B11A 106.3(6)
C2A B3A B10A 105.9(5)
C1A B3A B10A 105.5(5)
B11A B3A B10A 60.7(4)
C2A B3A B4A 107.3(6)
C1A B3A B4A 59.8(4)
B11A B3A B4A 110.5(5)
B10A B3A B4A 60.5(4)
C2A B3A H3A 123.4
C1A B3A H3A 123.9
B11A B3A H3A 120.8
B10A B3A H3A 122.7
B4A B3A H3A 120.3
C2A B7A B12A 102.8(5)
C2A B7A B11A 58.9(4)
B12A B7A B11A 59.3(3)
C2A B7A B8A 105.2(4)
B12A B7A B8A 59.4(3)
B11A B7A B8A 108.6(4)
C2A B7A H7A 116.2
B12A B7A H7A 140.3
B11A B7A H7A 136.9
B8A B7A H7A 113.4
C16 C15 C14 109.1(6)
C16 C15 Co2 71.5(4)
C14 C15 Co2 69.3(4)
C16 C15 H15 125.4
C14 C15 H15 125.4
Co2 C15 H15 125.4
C2 B5 B9 103.2(5)
C2 B5 B10 102.7(4)
B9 B5 B10 61.5(3)
C2 B5 B4 61.2(4)
B9 B5 B4 59.0(3)
B10 B5 B4 110.0(4)
C2 B5 H5B 116.5
B9 B5 H5B 139.6
B10 B5 H5B 113.3
B4 B5 H5B 135.6
C2 B3 C1 54.9(4)
C2 B3 B8 103.3(5)
C1 B3 B8 103.6(5)
C2 B3 B4 60.7(4)
C1 B3 B4 105.8(5)
B8 B3 B4 59.8(4)
C2 B3 B7 102.2(5)
C1 B3 B7 58.7(4)
B8 B3 B7 59.2(4)
B4 B3 B7 108.4(5)
C2 B3 H3B 125.9
C1 B3 H3B 125.0
B8 B3 H3B 124.0
B4 B3 H3B 120.5
B7 B3 H3B 122.9
C17 C16 C15 108.6(6)
C17 C16 Co2 70.1(3)
C15 C16 Co2 69.7(3)
C17 C16 H16 125.7
C15 C16 H16 125.7
Co2 C16 H16 126.2
C16 C17 C13 109.2(6)
C16 C17 Co2 71.3(3)
C13 C17 Co2 70.1(3)
C16 C17 H17 125.4
C13 C17 H17 125.4
Co2 C17 H17 124.8
C18 Co1 C22 39.6(2)
C18 Co1 C19 39.5(2)
C22 Co1 C19 66.0(3)
C18 Co1 C21 65.7(2)
C22 Co1 C21 38.6(2)
C19 Co1 C21 65.7(2)
C18 Co1 C20 65.6(2)
C22 Co1 C20 65.5(2)
C19 Co1 C20 38.8(2)
C21 Co1 C20 39.3(2)
C18 Co1 S3 104.5(2)
C22 Co1 S3 95.53(19)
C19 Co1 S3 140.82(19)
C21 Co1 S3 121.23(19)
C20 Co1 S3 159.91(19)
C18 Co1 S2 95.43(18)
C22 Co1 S2 133.08(18)
C19 Co1 S2 86.81(18)
C21 Co1 S2 152.32(18)
C20 Co1 S2 115.50(19)
S3 Co1 S2 81.84(5)
C18 Co1 S4 162.21(17)
C22 Co1 S4 127.06(19)
C19 Co1 S4 131.98(19)
C21 Co1 S4 96.82(17)
C20 Co1 S4 99.21(17)
S3 Co1 S4 87.00(5)
S2 Co1 S4 99.70(5)
C14 Co2 C13 41.2(3)
C14 Co2 C15 39.6(3)
C13 Co2 C15 66.8(3)
C14 Co2 C17 67.2(3)
C13 Co2 C17 39.5(2)
C15 Co2 C17 65.5(3)
C14 Co2 C16 66.3(3)
C13 Co2 C16 65.9(3)
C15 Co2 C16 38.8(3)
C17 Co2 C16 38.6(2)
C14 Co2 S2 103.9(2)
C13 Co2 S2 142.1(2)
C15 Co2 S2 95.4(2)
C17 Co2 S2 159.3(2)
C16 Co2 S2 121.0(2)
C14 Co2 S3 95.5(2)
C13 Co2 S3 86.9(2)
C15 Co2 S3 133.3(2)
C17 Co2 S3 116.6(2)
C16 Co2 S3 152.64(19)
S2 Co2 S3 82.03(5)
C14 Co2 S1 162.2(2)
C13 Co2 S1 130.4(2)
C15 Co2 S1 126.8(2)
C17 Co2 S1 97.58(18)
C16 Co2 S1 96.14(19)
S2 Co2 S1 87.28(4)
S3 Co2 S1 99.78(5)
B12 S1 S4 99.92(18)
B12 S1 Co2 105.19(17)
S4 S1 Co2 101.04(6)
B9A S3 Co1 106.18(18)
B9A S3 Co2 108.64(18)
Co1 S3 Co2 89.74(5)
B12A S4 S1 99.94(19)
B12A S4 Co1 105.02(17)
S1 S4 Co1 100.39(6)
B9 S2 Co2 106.14(18)
B9 S2 Co1 108.40(18)
Co2 S2 Co1 90.28(5)

loop_
_geom_bond_atom_site_label_1
_geom_bond_atom_site_label_2
_geom_bond_distance
B9A B4A 1.748(8)
B9A B5A 1.770(8)
B9A B12A 1.772(7)
B9A B10A 1.792(8)
B9A B8A 1.812(8)
B9A S3 1.891(5)
B12 B7 1.765(8)
B12 B9 1.770(8)
B12 B11 1.773(8)
B12 B8 1.789(8)
B12 B10 1.791(8)
B12 S1 1.904(6)
B12A B11A 1.773(8)
B12A B7A 1.781(8)
B12A B8A 1.784(9)
B12A B10A 1.796(8)
B12A S4 1.906(5)
B4 C2 1.739(9)
B4 B9 1.739(8)
B4 B8 1.767(9)
B4 B3 1.774(11)
B4 B5 1.783(10)
B4 H4 1.1000
B9 B5 1.746(8)
B9 B8 1.791(9)
B9 B10 1.797(8)
B9 S2 1.904(6)
B7 C1 1.706(9)
B7 B8 1.764(9)
B7 B11 1.793(9)
B7 B3 1.799(10)
B7 H7 1.1000
B8 B3 1.771(10)
B8 H8 1.1000
C1A C2A 1.601(8)
C1A B5A 1.623(9)
C1A B3A 1.663(12)
C1A B4A 1.715(9)
C1A H1A 1.1000
B11A C2A 1.694(9)
B11A B3A 1.763(10)
B11A B10A 1.784(9)
B11A B7A 1.804(10)
B11A H11A 1.1000
C2 C1 1.537(8)
C2 B5 1.624(9)
C2 B3 1.662(11)
C2 H2 1.1000
B8A B5A 1.814(8)
B8A B7A 1.821(8)
B8A H8A 1.1000
B8A H25A 1.218(19)
C2A B7A 1.626(9)
C2A B3A 1.649(11)
C2A H2A 1.1000
C18 C19 1.389(9)
C18 C22 1.394(8)
C18 Co1 2.047(5)
C18 H18 0.9300
C19 C20 1.389(8)
C19 Co1 2.068(5)
C19 H19 0.9300
B10A B3A 1.768(10)
B10A B4A 1.782(9)
B10A H10A 1.1000
C22 C21 1.372(8)
C22 Co1 2.066(5)
C22 H22 0.9300
B4A B3A 1.769(10)
B4A B5A 1.779(10)
B4A H4A 1.1000
C20 C21 1.412(9)
C20 Co1 2.113(5)
C20 H20 0.9300
B10 B5 1.771(8)
B10 B11 1.847(8)
B10 H10B 1.1000
B10 H25 1.213(19)
B5A H5A 1.1000
B5A H25A 1.239(19)
B11 C1 1.643(9)
B11 H25 1.218(19)
B11 H11 1.1000
C1 B3 1.674(9)
C1 H1 1.1000
C13 C17 1.401(9)
C13 C14 1.450(10)
C13 Co2 2.073(5)
C13 H13 0.9300
C14 C15 1.396(9)
C14 Co2 2.048(6)
C14 H14 0.9300
C21 Co1 2.081(5)
C21 H21 0.9300
B3A H3A 1.1000
B7A H7A 1.1000
C15 C16 1.385(9)
C15 Co2 2.072(6)
C15 H15 0.9300
B5 H5B 1.1000
B3 H3B 1.1000
C16 C17 1.380(9)
C16 Co2 2.095(6)
C16 H16 0.9300
C17 Co2 2.078(5)
C17 H17 0.9300
Co1 S3 2.2627(13)
Co1 S2 2.2719(13)
Co1 S4 2.3334(13)
Co2 S2 2.2474(13)
Co2 S3 2.2780(14)
Co2 S1 2.3172(13)
S1 S4 2.1039(17)
